data_4315036
loop_
_publ_author_name
'A. R. Ramya'
'M. L. P. Reddy'
'Alan H. Cowley'
'Kalyan V. Vasudevan'

_publ_contact_author_address
;
   Chemical Sciences and Technology Division
   National Institute for Interdisciplinary Science & Technology (NIIST)
   Thiruvananthapuram-695 019, India
;
_publ_contact_author_name
;
M.L.P. Reddy
;
_publ_section_title
;
 Synthesis, Crystal Structure, and Photoluminescence of Homodinuclear
 Lanthanide 4-(Dibenzylamino)benzoate Complexes
;
_journal_name_full 'Inorganic Chemistry'
_journal_page_first 2407
_journal_page_last 2415
_journal_paper_doi 10.1021/ic902257u
_journal_volume 49
_journal_year 2010
_chemical_formula_moiety 'C130 H128 Eu2 N6 O18 S2'
_chemical_formula_sum 'C130 H128 Eu2 N6 O18 S2'
_chemical_formula_weight 2430.42
_space_group_IT_number 2
_symmetry_cell_setting triclinic
_symmetry_space_group_name_Hall '-P 1'
_symmetry_space_group_name_H-M 'P -1'
_atom_sites_solution_hydrogens geom
_atom_sites_solution_primary direct
_atom_sites_solution_secondary difmap
_audit_creation_method
;
manual editing of the .cif file 
created by SHELXTL Ver. 6.10 
;
_cell_angle_alpha 85.264(5)
_cell_angle_beta 83.206(5)
_cell_angle_gamma 88.609(5)
_cell_formula_units_Z 1
_cell_length_a 9.879(5)
_cell_length_b 17.259(5)
_cell_length_c 17.896(5)
_cell_measurement_reflns_used 9069
_cell_measurement_temperature 153(2)
_cell_measurement_theta_max 27.48
_cell_measurement_theta_min 1.00
_cell_volume 3019(2)
_computing_cell_refinement 'Collect software, Nonius B.V. 1998'
_computing_data_collection 'Collect software, Nonius B.V. 1998'
_computing_data_reduction
;
DENZO and Scalepack (Otwinoski and Minor, 1997)
;
_computing_molecular_graphics 'XP SHELXTL/PC, Siemens Analytical'
_computing_structure_refinement 'XL SHELXTL/PC, Siemens Analytical'
_computing_structure_solution
;
SIR97 - Altomare A., Burla M.C., Camalli M., Cascarano G.L., Giacovazzo C., 
Guagliardi A., Moliterni A.G.G., Polidori G.,Spagna R.
;
_diffrn_ambient_temperature 153(2)
_diffrn_measured_fraction_theta_full 0.988
_diffrn_measured_fraction_theta_max 0.988
_diffrn_measurement_device_type 'Nonius Kappa CCD'
_diffrn_measurement_method \w-scan
_diffrn_radiation_monochromator graphite
_diffrn_radiation_source 'fine-focus sealed tube'
_diffrn_radiation_type MoK\a
_diffrn_radiation_wavelength 0.71073
_diffrn_reflns_av_R_equivalents 0.0441
_diffrn_reflns_av_sigmaI/netI 0.1223
_diffrn_reflns_limit_h_max 12
_diffrn_reflns_limit_h_min -12
_diffrn_reflns_limit_k_max 22
_diffrn_reflns_limit_k_min -22
_diffrn_reflns_limit_l_max 22
_diffrn_reflns_limit_l_min -23
_diffrn_reflns_number 21043
_diffrn_reflns_theta_full 27.51
_diffrn_reflns_theta_max 27.51
_diffrn_reflns_theta_min 2.41
_exptl_absorpt_coefficient_mu 1.131
_exptl_absorpt_correction_T_max 0.863
_exptl_absorpt_correction_T_min 0.762
_exptl_absorpt_correction_type multi-scan
_exptl_absorpt_process_details 'DENZO and Scalepack (Otwinoski and Minor, 1997)'
_exptl_crystal_colour colorless
_exptl_crystal_density_diffrn 1.337
_exptl_crystal_density_method 'not measured'
_exptl_crystal_description block
_exptl_crystal_F_000 1252
_exptl_crystal_size_max 0.24
_exptl_crystal_size_mid 0.20
_exptl_crystal_size_min 0.13
_refine_diff_density_max 1.096
_refine_diff_density_min -1.945
_refine_diff_density_rms 0.144
_refine_ls_extinction_method none
_refine_ls_goodness_of_fit_ref 1.023
_refine_ls_hydrogen_treatment constr
_refine_ls_matrix_type full
_refine_ls_number_parameters 676
_refine_ls_number_reflns 13717
_refine_ls_number_restraints 0
_refine_ls_restrained_S_all 1.023
_refine_ls_R_factor_all 0.0997
_refine_ls_R_factor_gt 0.0521
_refine_ls_shift/su_max 0.002
_refine_ls_shift/su_mean 0.000
_refine_ls_structure_factor_coef Fsqd
_refine_ls_weighting_details 'calc w=1/[\s^2^(Fo^2^)+(0.0556P)^2^+0.0000P] where P=(Fo^2^+2Fc^2^)/3'
_refine_ls_weighting_scheme calc
_refine_ls_wR_factor_gt 0.1096
_refine_ls_wR_factor_ref 0.1246
_reflns_number_gt 9038
_reflns_number_total 13717
_reflns_threshold_expression >2sigma(I)
_cod_data_source_file ic902257u_si_003.cif
_cod_data_source_block squeezed186
_cod_depositor_comments
;
The following automatic conversions were performed:

'_symmetry_cell_setting' value 'Triclinic' changed to 'triclinic'
according to the built-in table from CIF Core dictionary named
'cif_core.dic' version 2.4.1 from 2010-06-29.

Automatic conversion script
Id: cif_fix_values 1646 2011-03-28 12:23:43Z adriana 
;
_cod_original_sg_symbol_Hall -P1
_cod_database_code 4315036

loop_
_symmetry_equiv_pos_as_xyz
'x, y, z'
'-x, -y, -z'

loop_
_atom_site_label
_atom_site_type_symbol
_atom_site_fract_x
_atom_site_fract_y
_atom_site_fract_z
_atom_site_U_iso_or_equiv
_atom_site_adp_type
_atom_site_occupancy
_atom_site_symmetry_multiplicity
_atom_site_calc_flag
_atom_site_refinement_flags
_atom_site_disorder_assembly
_atom_site_disorder_group
C22 C 0.0636(4) 0.9270(2) 0.6427(2) 0.0219(10) Uani 1 1 d . . .
C23 C -0.0470(4) 0.8863(2) 0.6924(2) 0.0216(10) Uani 1 1 d . . .
C28 C -0.1525(4) 0.8511(2) 0.6650(2) 0.0243(10) Uani 1 1 d . . .
H28 H -0.1511 0.8492 0.6132 0.029 Uiso 1 1 calc R . .
C27 C -0.2592(4) 0.8189(3) 0.7120(2) 0.0279(11) Uani 1 1 d . . .
H27 H -0.3284 0.7954 0.6914 0.033 Uiso 1 1 calc R . .
C26 C -0.2662(4) 0.8206(3) 0.7899(2) 0.0287(11) Uani 1 1 d . . .
C25 C -0.1561(5) 0.8530(3) 0.8181(3) 0.0375(13) Uani 1 1 d . . .
H25 H -0.1552 0.8530 0.8700 0.045 Uiso 1 1 calc R . .
C24 C -0.0498(5) 0.8847(3) 0.7703(3) 0.0322(12) Uani 1 1 d . . .
H24 H 0.0224 0.9056 0.7905 0.039 Uiso 1 1 calc R . .
C29 C -0.3906(5) 0.8087(3) 0.9178(3) 0.0389(13) Uani 1 1 d . . .
H29A H -0.4848 0.8025 0.9395 0.047 Uiso 1 1 calc R . .
H29B H -0.3680 0.8630 0.9191 0.047 Uiso 1 1 calc R . .
C30 C -0.3006(5) 0.7594(3) 0.9667(3) 0.0357(13) Uani 1 1 d . . .
C31 C -0.2572(6) 0.6849(4) 0.9524(3) 0.0526(16) Uani 1 1 d . . .
H31 H -0.2786 0.6639 0.9091 0.063 Uiso 1 1 calc R . .
C32 C -0.1828(7) 0.6414(4) 1.0013(4) 0.0683(19) Uani 1 1 d . . .
H32 H -0.1544 0.5913 0.9906 0.082 Uiso 1 1 calc R . .
C33 C -0.1496(6) 0.6706(5) 1.0658(3) 0.0641(19) Uani 1 1 d . . .
H33 H -0.0995 0.6408 1.0988 0.077 Uiso 1 1 calc R . .
C34 C -0.1912(6) 0.7437(5) 1.0805(3) 0.0633(19) Uani 1 1 d . . .
H34 H -0.1694 0.7642 1.1239 0.076 Uiso 1 1 calc R . .
C35 C -0.2660(6) 0.7881(4) 1.0314(3) 0.0509(16) Uani 1 1 d . . .
H35 H -0.2934 0.8382 1.0424 0.061 Uiso 1 1 calc R . .
C36 C -0.5137(5) 0.7948(4) 0.8078(3) 0.0505(16) Uani 1 1 d . . .
H36A H -0.5001 0.7880 0.7541 0.061 Uiso 1 1 calc R . .
H36B H -0.5534 0.8461 0.8142 0.061 Uiso 1 1 calc R . .
C37 C -0.6119(5) 0.7341(4) 0.8470(3) 0.0416(14) Uani 1 1 d . . .
C42 C -0.5745(6) 0.6564(4) 0.8569(3) 0.0542(16) Uani 1 1 d . . .
H42 H -0.4856 0.6405 0.8418 0.065 Uiso 1 1 calc R . .
C41 C -0.6707(7) 0.6018(4) 0.8897(4) 0.0656(19) Uani 1 1 d . . .
H41 H -0.6466 0.5495 0.8963 0.079 Uiso 1 1 calc R . .
C40 C -0.8012(7) 0.6265(5) 0.9121(4) 0.072(2) Uani 1 1 d . . .
H40 H -0.8652 0.5904 0.9342 0.087 Uiso 1 1 calc R . .
C39 C -0.8391(6) 0.7031(5) 0.9026(3) 0.064(2) Uani 1 1 d . . .
H39 H -0.9280 0.7188 0.9182 0.077 Uiso 1 1 calc R . .
C38 C -0.7444(5) 0.7572(4) 0.8695(3) 0.0487(15) Uani 1 1 d . . .
H38 H -0.7700 0.8092 0.8624 0.058 Uiso 1 1 calc R . .
C1 C 0.4234(4) 1.0703(3) 0.6715(2) 0.0269(11) Uani 1 1 d . . .
C2 C 0.4951(4) 1.1032(3) 0.7281(2) 0.0241(10) Uani 1 1 d . . .
C3 C 0.4645(5) 1.1787(3) 0.7482(3) 0.0362(12) Uani 1 1 d . . .
H3 H 0.3966 1.2074 0.7261 0.043 Uiso 1 1 calc R . .
C4 C 0.5337(5) 1.2118(3) 0.8008(3) 0.0416(14) Uani 1 1 d . . .
H4 H 0.5133 1.2628 0.8118 0.050 Uiso 1 1 calc R . .
C5 C 0.6329(5) 1.1703(3) 0.8375(3) 0.0366(13) Uani 1 1 d . . .
C6 C 0.6616(5) 1.0939(3) 0.8170(3) 0.0388(13) Uani 1 1 d . . .
H6 H 0.7270 1.0642 0.8402 0.047 Uiso 1 1 calc R . .
C7 C 0.5947(4) 1.0622(3) 0.7634(2) 0.0297(11) Uani 1 1 d . . .
H7 H 0.6173 1.0119 0.7507 0.036 Uiso 1 1 calc R . .
C8 C 0.6679(6) 1.2778(4) 0.9144(3) 0.0560(17) Uani 1 1 d . . .
H8A H 0.6769 1.2778 0.9678 0.067 Uiso 1 1 calc R . .
H8B H 0.5736 1.2903 0.9078 0.067 Uiso 1 1 calc R . .
C9 C 0.7581(6) 1.3413(4) 0.8714(3) 0.0546(16) Uani 1 1 d . . .
C14 C 0.7512(8) 1.4169(4) 0.8946(4) 0.075(2) Uani 1 1 d . . .
H14 H 0.6873 1.4298 0.9343 0.090 Uiso 1 1 calc R . .
C13 C 0.8417(9) 1.4734(4) 0.8574(4) 0.082(2) Uani 1 1 d . . .
H13 H 0.8376 1.5235 0.8731 0.099 Uiso 1 1 calc R . .
C12 C 0.9344(8) 1.4557(4) 0.7994(4) 0.068(2) Uani 1 1 d . . .
H12 H 0.9968 1.4926 0.7770 0.081 Uiso 1 1 calc R . .
C11 C 0.9358(7) 1.3851(4) 0.7744(4) 0.0671(19) Uani 1 1 d . . .
H11 H 0.9958 1.3736 0.7325 0.080 Uiso 1 1 calc R . .
C10 C 0.8482(7) 1.3287(4) 0.8105(4) 0.068(2) Uani 1 1 d . . .
H10 H 0.8516 1.2798 0.7921 0.081 Uiso 1 1 calc R . .
C15 C 0.8183(5) 1.1643(4) 0.9186(3) 0.0516(16) Uani 1 1 d . . .
H15A H 0.8751 1.2046 0.9324 0.062 Uiso 1 1 calc R . .
H15B H 0.8697 1.1389 0.8777 0.062 Uiso 1 1 calc R . .
C16 C 0.7912(5) 1.1049(3) 0.9860(3) 0.0382(13) Uani 1 1 d . . .
C21 C 0.6627(6) 1.0744(3) 1.0093(3) 0.0471(15) Uani 1 1 d . . .
H21 H 0.5894 1.0908 0.9835 0.057 Uiso 1 1 calc R . .
C20 C 0.6430(6) 1.0198(4) 1.0709(3) 0.0550(17) Uani 1 1 d . . .
H20 H 0.5573 0.9986 1.0855 0.066 Uiso 1 1 calc R . .
C19 C 0.7499(7) 0.9973(4) 1.1098(3) 0.0575(17) Uani 1 1 d . . .
H19 H 0.7354 0.9628 1.1526 0.069 Uiso 1 1 calc R . .
C18 C 0.8775(6) 1.0247(4) 1.0870(3) 0.0527(16) Uani 1 1 d . . .
H18 H 0.9506 1.0067 1.1123 0.063 Uiso 1 1 calc R . .
C17 C 0.8975(5) 1.0795(3) 1.0258(3) 0.0445(14) Uani 1 1 d . . .
H17 H 0.9840 1.0995 1.0113 0.053 Uiso 1 1 calc R . .
C43 C 0.4731(4) 0.8600(2) 0.5477(2) 0.0227(10) Uani 1 1 d . . .
C44 C 0.5400(4) 0.7836(3) 0.5604(2) 0.0236(10) Uani 1 1 d . . .
C45 C 0.4771(4) 0.7268(3) 0.6118(3) 0.0290(11) Uani 1 1 d . . .
H45 H 0.3901 0.7366 0.6355 0.035 Uiso 1 1 calc R . .
C46 C 0.5398(4) 0.6564(3) 0.6287(3) 0.0301(11) Uani 1 1 d . . .
H46 H 0.4947 0.6200 0.6635 0.036 Uiso 1 1 calc R . .
C47 C 0.6696(5) 0.6387(3) 0.5944(3) 0.0310(11) Uani 1 1 d . . .
C48 C 0.7321(4) 0.6953(3) 0.5409(3) 0.0302(11) Uani 1 1 d . . .
H48 H 0.8178 0.6849 0.5160 0.036 Uiso 1 1 calc R . .
C49 C 0.6685(4) 0.7655(3) 0.5248(2) 0.0275(11) Uani 1 1 d . . .
H49 H 0.7124 0.8017 0.4894 0.033 Uiso 1 1 calc R . .
C57 C 0.8713(5) 0.5510(3) 0.5821(3) 0.0421(13) Uani 1 1 d . . .
H57B H 0.8880 0.5743 0.5307 0.051 Uiso 1 1 calc R . .
H57A H 0.8832 0.4952 0.5805 0.051 Uiso 1 1 calc R . .
C58 C 0.9769(4) 0.5808(3) 0.6283(3) 0.0320(12) Uani 1 1 d . . .
C59 C 0.9481(5) 0.6384(3) 0.6765(3) 0.0392(13) Uani 1 1 d . . .
H59 H 0.8608 0.6602 0.6820 0.047 Uiso 1 1 calc R . .
C60 C 1.0456(5) 0.6646(3) 0.7170(3) 0.0455(14) Uani 1 1 d . . .
H60 H 1.0251 0.7048 0.7482 0.055 Uiso 1 1 calc R . .
C61 C 1.1724(5) 0.6312(3) 0.7107(3) 0.0463(15) Uani 1 1 d . . .
H61 H 1.2381 0.6474 0.7389 0.056 Uiso 1 1 calc R . .
C62 C 1.2024(5) 0.5743(3) 0.6633(4) 0.0504(16) Uani 1 1 d . . .
H62 H 1.2897 0.5526 0.6585 0.060 Uiso 1 1 calc R . .
C63 C 1.1066(5) 0.5482(3) 0.6222(3) 0.0385(13) Uani 1 1 d . . .
H63 H 1.1288 0.5088 0.5903 0.046 Uiso 1 1 calc R . .
C50 C 0.6767(5) 0.5197(3) 0.6789(3) 0.0435(14) Uani 1 1 d . . .
H50A H 0.6476 0.5533 0.7188 0.052 Uiso 1 1 calc R . .
H50B H 0.7497 0.4863 0.6955 0.052 Uiso 1 1 calc R . .
C51 C 0.5587(5) 0.4695(3) 0.6683(3) 0.0419(14) Uani 1 1 d . . .
C56 C 0.4810(6) 0.4363(3) 0.7300(4) 0.0542(16) Uani 1 1 d . . .
H56 H 0.5015 0.4448 0.7781 0.065 Uiso 1 1 calc R . .
C55 C 0.3707(7) 0.3897(4) 0.7217(5) 0.078(2) Uani 1 1 d . . .
H55 H 0.3173 0.3677 0.7641 0.093 Uiso 1 1 calc R . .
C54 C 0.3417(8) 0.3765(4) 0.6510(5) 0.086(3) Uani 1 1 d . . .
H54 H 0.2699 0.3447 0.6448 0.103 Uiso 1 1 calc R . .
C53 C 0.4176(7) 0.4100(4) 0.5914(5) 0.080(2) Uani 1 1 d . . .
H53 H 0.3961 0.4025 0.5433 0.096 Uiso 1 1 calc R . .
C52 C 0.5280(6) 0.4557(3) 0.5989(4) 0.0563(16) Uani 1 1 d . . .
H52 H 0.5811 0.4771 0.5561 0.068 Uiso 1 1 calc R . .
N2 N -0.3785(4) 0.7898(3) 0.8380(2) 0.0374(11) Uani 1 1 d . . .
N1 N 0.6994(5) 1.2006(3) 0.8912(2) 0.0461(12) Uani 1 1 d . . .
N3 N 0.7306(4) 0.5678(2) 0.6117(2) 0.0369(10) Uani 1 1 d . . .
O4 O 0.0726(3) 0.92540(17) 0.57130(15) 0.0230(7) Uani 1 1 d . . .
O3 O 0.1496(3) 0.9652(2) 0.67136(16) 0.0338(8) Uani 1 1 d . . .
O1 O 0.3218(3) 1.10457(18) 0.64467(16) 0.0272(7) Uani 1 1 d . . .
O2 O 0.4648(3) 1.00457(18) 0.64742(16) 0.0254(7) Uani 1 1 d . . .
O5 O 0.3498(3) 0.86744(17) 0.57591(19) 0.0331(8) Uani 1 1 d . . .
O6 O 0.2778(3) 0.98231(18) 0.42839(16) 0.0300(8) Uani 1 1 d . . .
O8 O 0.1104(3) 1.09216(17) 0.53119(16) 0.0243(7) Uani 1 1 d . . .
O7 O 0.4639(3) 1.08309(16) 0.48886(16) 0.0241(7) Uani 1 1 d . . .
Eu1 Eu 0.29660(2) 1.001385(13) 0.558659(12) 0.02139(8) Uani 1 1 d . . .

loop_
_atom_site_aniso_label
_atom_site_aniso_U_11
_atom_site_aniso_U_22
_atom_site_aniso_U_33
_atom_site_aniso_U_23
_atom_site_aniso_U_13
_atom_site_aniso_U_12
C22 0.020(2) 0.023(2) 0.023(2) -0.0032(19) -0.0049(19) -0.0029(19)
C23 0.020(2) 0.025(3) 0.019(2) -0.0020(19) -0.0026(18) -0.0027(19)
C28 0.024(2) 0.028(3) 0.021(2) -0.002(2) -0.0027(19) -0.006(2)
C27 0.027(2) 0.034(3) 0.023(2) -0.002(2) -0.005(2) -0.013(2)
C26 0.024(2) 0.032(3) 0.027(3) 0.007(2) 0.002(2) -0.010(2)
C25 0.037(3) 0.054(3) 0.021(2) 0.001(2) -0.004(2) -0.016(3)
C24 0.032(3) 0.036(3) 0.029(3) 0.002(2) -0.006(2) -0.015(2)
C29 0.037(3) 0.050(3) 0.028(3) -0.001(2) 0.006(2) -0.013(3)
C30 0.027(3) 0.057(4) 0.021(3) 0.003(2) 0.003(2) -0.011(3)
C31 0.052(4) 0.065(4) 0.042(3) 0.000(3) -0.009(3) -0.004(3)
C32 0.070(5) 0.069(5) 0.067(5) 0.007(4) -0.023(4) 0.001(4)
C33 0.052(4) 0.095(6) 0.043(4) 0.021(4) -0.014(3) -0.010(4)
C34 0.061(4) 0.095(6) 0.036(3) -0.004(4) -0.014(3) -0.016(4)
C35 0.046(3) 0.068(4) 0.039(3) -0.005(3) -0.002(3) -0.014(3)
C36 0.031(3) 0.080(4) 0.039(3) 0.012(3) -0.006(2) -0.020(3)
C37 0.024(3) 0.076(4) 0.024(3) -0.002(3) 0.001(2) -0.020(3)
C42 0.043(3) 0.068(5) 0.054(4) -0.004(3) -0.013(3) -0.012(3)
C41 0.069(5) 0.058(4) 0.072(4) 0.008(4) -0.023(4) -0.022(4)
C40 0.048(4) 0.107(6) 0.061(4) 0.008(4) -0.009(3) -0.046(4)
C39 0.036(3) 0.114(6) 0.042(4) -0.005(4) 0.006(3) -0.025(4)
C38 0.035(3) 0.082(5) 0.031(3) -0.010(3) -0.001(2) -0.015(3)
C1 0.021(2) 0.037(3) 0.021(2) 0.003(2) 0.004(2) -0.010(2)
C2 0.020(2) 0.034(3) 0.019(2) -0.001(2) -0.0011(18) -0.010(2)
C3 0.031(3) 0.045(3) 0.033(3) -0.001(2) -0.005(2) -0.006(2)
C4 0.054(3) 0.040(3) 0.031(3) -0.008(2) -0.003(3) -0.016(3)
C5 0.033(3) 0.052(4) 0.025(3) 0.000(2) -0.004(2) -0.020(3)
C6 0.027(3) 0.063(4) 0.026(3) 0.008(3) -0.007(2) -0.012(3)
C7 0.028(3) 0.039(3) 0.021(2) 0.001(2) -0.001(2) -0.007(2)
C8 0.055(4) 0.084(5) 0.033(3) -0.021(3) -0.005(3) -0.024(3)
C9 0.067(4) 0.060(4) 0.045(4) -0.010(3) -0.037(3) -0.007(3)
C14 0.107(6) 0.072(5) 0.048(4) -0.009(4) -0.009(4) 0.012(4)
C13 0.140(7) 0.047(4) 0.061(5) 0.009(4) -0.024(5) -0.015(5)
C12 0.093(5) 0.064(5) 0.051(4) 0.011(4) -0.034(4) -0.020(4)
C11 0.081(5) 0.057(4) 0.063(4) -0.007(4) -0.002(4) -0.020(4)
C10 0.083(5) 0.067(5) 0.053(4) -0.014(3) 0.004(4) -0.032(4)
C15 0.043(3) 0.084(5) 0.031(3) -0.010(3) -0.014(3) -0.027(3)
C16 0.033(3) 0.058(4) 0.026(3) -0.019(3) -0.002(2) -0.010(3)
C21 0.046(3) 0.069(4) 0.027(3) -0.008(3) 0.001(2) -0.015(3)
C20 0.055(4) 0.077(5) 0.032(3) -0.013(3) 0.005(3) -0.021(3)
C19 0.074(5) 0.060(4) 0.038(3) -0.008(3) 0.000(3) -0.007(4)
C18 0.056(4) 0.061(4) 0.043(3) -0.020(3) -0.008(3) 0.012(3)
C17 0.037(3) 0.060(4) 0.039(3) -0.024(3) -0.001(3) -0.002(3)
C43 0.026(2) 0.021(2) 0.022(2) -0.0007(19) -0.0073(19) -0.0052(19)
C44 0.020(2) 0.025(3) 0.027(2) 0.000(2) -0.0111(19) -0.0050(19)
C45 0.021(2) 0.031(3) 0.035(3) 0.003(2) -0.003(2) -0.007(2)
C46 0.024(2) 0.022(3) 0.043(3) 0.011(2) -0.006(2) -0.007(2)
C47 0.027(3) 0.020(3) 0.049(3) 0.001(2) -0.017(2) -0.004(2)
C48 0.018(2) 0.028(3) 0.045(3) -0.002(2) -0.005(2) -0.002(2)
C49 0.023(2) 0.030(3) 0.030(3) 0.002(2) -0.005(2) -0.013(2)
C57 0.038(3) 0.027(3) 0.064(4) -0.007(3) -0.017(3) 0.003(2)
C58 0.023(3) 0.028(3) 0.045(3) 0.008(2) -0.008(2) -0.007(2)
C59 0.026(3) 0.029(3) 0.066(4) -0.006(3) -0.016(3) 0.001(2)
C60 0.043(3) 0.037(3) 0.060(4) -0.003(3) -0.021(3) -0.006(3)
C61 0.035(3) 0.043(4) 0.064(4) 0.010(3) -0.024(3) -0.017(3)
C62 0.020(3) 0.049(4) 0.082(4) 0.009(3) -0.015(3) -0.007(3)
C63 0.029(3) 0.035(3) 0.051(3) 0.003(3) -0.006(2) 0.004(2)
C50 0.037(3) 0.026(3) 0.069(4) 0.007(3) -0.024(3) 0.001(2)
C51 0.036(3) 0.023(3) 0.068(4) 0.009(3) -0.020(3) -0.003(2)
C56 0.051(4) 0.045(4) 0.066(4) 0.012(3) -0.016(3) -0.005(3)
C55 0.056(4) 0.062(5) 0.106(6) 0.048(5) -0.004(4) -0.011(4)
C54 0.080(5) 0.052(5) 0.130(7) 0.026(5) -0.047(5) -0.032(4)
C53 0.083(5) 0.059(5) 0.103(6) 0.008(4) -0.034(4) -0.039(4)
C52 0.063(4) 0.036(3) 0.073(4) 0.002(3) -0.023(3) -0.015(3)
N2 0.032(2) 0.054(3) 0.024(2) 0.007(2) -0.0034(18) -0.017(2)
N1 0.054(3) 0.056(3) 0.033(2) -0.008(2) -0.017(2) -0.024(2)
N3 0.024(2) 0.026(2) 0.062(3) 0.007(2) -0.017(2) -0.0007(18)
O4 0.0196(15) 0.0312(18) 0.0187(16) -0.0021(13) -0.0035(12) -0.0056(13)
O3 0.0297(18) 0.049(2) 0.0228(17) 0.0007(15) -0.0035(14) -0.0197(16)
O1 0.0184(16) 0.0351(19) 0.0296(17) -0.0050(14) -0.0074(13) 0.0024(14)
O2 0.0207(16) 0.0325(19) 0.0237(16) -0.0009(14) -0.0061(13) -0.0019(14)
O5 0.0197(17) 0.0239(18) 0.054(2) 0.0050(16) -0.0009(15) -0.0041(14)
O6 0.0225(17) 0.046(2) 0.0222(16) -0.0013(15) -0.0045(13) -0.0013(15)
O8 0.0190(15) 0.0251(17) 0.0283(16) 0.0017(14) -0.0026(13) -0.0032(13)
O7 0.0245(16) 0.0210(17) 0.0258(16) 0.0045(13) -0.0019(13) -0.0069(13)
Eu1 0.01641(12) 0.02498(14) 0.02280(13) 0.00232(9) -0.00421(8) -0.00580(9)

loop_
_atom_type_symbol
_atom_type_description
_atom_type_scat_dispersion_real
_atom_type_scat_dispersion_imag
_atom_type_scat_source
C C 0.0033 0.0016 'International Tables Vol C Tables 4.2.6.8 and 6.1.1.4'
H H 0.0000 0.0000 'International Tables Vol C Tables 4.2.6.8 and 6.1.1.4'
N N 0.0061 0.0033 'International Tables Vol C Tables 4.2.6.8 and 6.1.1.4'
O O 0.0106 0.0060 'International Tables Vol C Tables 4.2.6.8 and 6.1.1.4'
S S 0.1246 0.1234 'International Tables Vol C Tables 4.2.6.8 and 6.1.1.4'
Eu Eu -0.1578 3.6682 'International Tables Vol C Tables 4.2.6.8 and 6.1.1.4'

loop_
_geom_angle_atom_site_label_1
_geom_angle_atom_site_label_2
_geom_angle_atom_site_label_3
_geom_angle
_geom_angle_site_symmetry_1
_geom_angle_site_symmetry_3
_geom_angle_publ_flag
O3 C22 O4 119.4(3) . . ?
O3 C22 C23 119.6(4) . . ?
O4 C22 C23 121.1(4) . . ?
O3 C22 Eu1 55.54(19) . . ?
O4 C22 Eu1 64.1(2) . . ?
C23 C22 Eu1 173.8(3) . . ?
C28 C23 C24 117.2(4) . . ?
C28 C23 C22 122.7(4) . . ?
C24 C23 C22 120.0(4) . . ?
C27 C28 C23 121.8(4) . . ?
C27 C28 H28 119.1 . . ?
C23 C28 H28 119.1 . . ?
C28 C27 C26 121.2(4) . . ?
C28 C27 H27 119.4 . . ?
C26 C27 H27 119.4 . . ?
C27 C26 C25 117.1(4) . . ?
C27 C26 N2 121.2(4) . . ?
C25 C26 N2 121.7(4) . . ?
C24 C25 C26 120.8(4) . . ?
C24 C25 H25 119.6 . . ?
C26 C25 H25 119.6 . . ?
C25 C24 C23 121.7(4) . . ?
C25 C24 H24 119.2 . . ?
C23 C24 H24 119.2 . . ?
N2 C29 C30 114.6(4) . . ?
N2 C29 H29A 108.6 . . ?
C30 C29 H29A 108.6 . . ?
N2 C29 H29B 108.6 . . ?
C30 C29 H29B 108.6 . . ?
H29A C29 H29B 107.6 . . ?
C35 C30 C31 117.4(6) . . ?
C35 C30 C29 118.9(5) . . ?
C31 C30 C29 123.5(5) . . ?
C32 C31 C30 120.9(6) . . ?
C32 C31 H31 119.6 . . ?
C30 C31 H31 119.6 . . ?
C33 C32 C31 121.0(7) . . ?
C33 C32 H32 119.5 . . ?
C31 C32 H32 119.5 . . ?
C34 C33 C32 118.8(7) . . ?
C34 C33 H33 120.6 . . ?
C32 C33 H33 120.6 . . ?
C33 C34 C35 120.6(6) . . ?
C33 C34 H34 119.7 . . ?
C35 C34 H34 119.7 . . ?
C30 C35 C34 121.3(6) . . ?
C30 C35 H35 119.3 . . ?
C34 C35 H35 119.3 . . ?
N2 C36 C37 112.3(4) . . ?
N2 C36 H36A 109.1 . . ?
C37 C36 H36A 109.1 . . ?
N2 C36 H36B 109.1 . . ?
C37 C36 H36B 109.1 . . ?
H36A C36 H36B 107.9 . . ?
C38 C37 C42 119.7(5) . . ?
C38 C37 C36 118.3(6) . . ?
C42 C37 C36 122.0(5) . . ?
C37 C42 C41 119.9(6) . . ?
C37 C42 H42 120.0 . . ?
C41 C42 H42 120.0 . . ?
C40 C41 C42 119.1(7) . . ?
C40 C41 H41 120.4 . . ?
C42 C41 H41 120.4 . . ?
C39 C40 C41 121.5(6) . . ?
C39 C40 H40 119.3 . . ?
C41 C40 H40 119.3 . . ?
C40 C39 C38 119.6(6) . . ?
C40 C39 H39 120.2 . . ?
C38 C39 H39 120.2 . . ?
C37 C38 C39 120.3(6) . . ?
C37 C38 H38 119.9 . . ?
C39 C38 H38 119.9 . . ?
O1 C1 O2 118.7(4) . . ?
O1 C1 C2 122.4(4) . . ?
O2 C1 C2 118.9(4) . . ?
O1 C1 Eu1 60.4(2) . . ?
O2 C1 Eu1 58.3(2) . . ?
C2 C1 Eu1 176.9(3) . . ?
C7 C2 C3 117.5(4) . . ?
C7 C2 C1 122.2(4) . . ?
C3 C2 C1 120.3(4) . . ?
C4 C3 C2 121.1(5) . . ?
C4 C3 H3 119.4 . . ?
C2 C3 H3 119.4 . . ?
C3 C4 C5 121.6(5) . . ?
C3 C4 H4 119.2 . . ?
C5 C4 H4 119.2 . . ?
N1 C5 C4 122.8(5) . . ?
N1 C5 C6 120.8(5) . . ?
C4 C5 C6 116.4(5) . . ?
C7 C6 C5 121.6(5) . . ?
C7 C6 H6 119.2 . . ?
C5 C6 H6 119.2 . . ?
C2 C7 C6 121.7(5) . . ?
C2 C7 H7 119.2 . . ?
C6 C7 H7 119.2 . . ?
N1 C8 C9 114.3(5) . . ?
N1 C8 H8A 108.7 . . ?
C9 C8 H8A 108.7 . . ?
N1 C8 H8B 108.7 . . ?
C9 C8 H8B 108.7 . . ?
H8A C8 H8B 107.6 . . ?
C10 C9 C14 116.5(6) . . ?
C10 C9 C8 123.3(6) . . ?
C14 C9 C8 120.3(6) . . ?
C9 C14 C13 119.5(7) . . ?
C9 C14 H14 120.3 . . ?
C13 C14 H14 120.3 . . ?
C12 C13 C14 120.9(7) . . ?
C12 C13 H13 119.5 . . ?
C14 C13 H13 119.5 . . ?
C11 C12 C13 119.6(7) . . ?
C11 C12 H12 120.2 . . ?
C13 C12 H12 120.2 . . ?
C12 C11 C10 120.2(7) . . ?
C12 C11 H11 119.9 . . ?
C10 C11 H11 119.9 . . ?
C9 C10 C11 123.2(7) . . ?
C9 C10 H10 118.4 . . ?
C11 C10 H10 118.4 . . ?
N1 C15 C16 115.6(4) . . ?
N1 C15 H15A 108.4 . . ?
C16 C15 H15A 108.4 . . ?
N1 C15 H15B 108.4 . . ?
C16 C15 H15B 108.4 . . ?
H15A C15 H15B 107.4 . . ?
C17 C16 C21 118.1(5) . . ?
C17 C16 C15 119.3(5) . . ?
C21 C16 C15 122.5(5) . . ?
C20 C21 C16 120.5(6) . . ?
C20 C21 H21 119.7 . . ?
C16 C21 H21 119.7 . . ?
C19 C20 C21 119.6(5) . . ?
C19 C20 H20 120.2 . . ?
C21 C20 H20 120.2 . . ?
C18 C19 C20 121.1(6) . . ?
C18 C19 H19 119.5 . . ?
C20 C19 H19 119.5 . . ?
C19 C18 C17 119.4(6) . . ?
C19 C18 H18 120.3 . . ?
C17 C18 H18 120.3 . . ?
C16 C17 C18 121.2(5) . . ?
C16 C17 H17 119.4 . . ?
C18 C17 H17 119.4 . . ?
O7 C43 O5 120.8(4) 2_676 . ?
O7 C43 C44 121.7(4) 2_676 . ?
O5 C43 C44 117.5(4) . . ?
O7 C43 Eu1 71.2(2) 2_676 . ?
O5 C43 Eu1 49.9(2) . . ?
C44 C43 Eu1 165.5(3) . . ?
C49 C44 C45 117.0(4) . . ?
C49 C44 C43 122.7(4) . . ?
C45 C44 C43 120.2(4) . . ?
C46 C45 C44 121.9(4) . . ?
C46 C45 H45 119.0 . . ?
C44 C45 H45 119.0 . . ?
C45 C46 C47 121.2(4) . . ?
C45 C46 H46 119.4 . . ?
C47 C46 H46 119.4 . . ?
N3 C47 C46 120.4(4) . . ?
N3 C47 C48 122.6(4) . . ?
C46 C47 C48 117.0(4) . . ?
C49 C48 C47 121.2(4) . . ?
C49 C48 H48 119.4 . . ?
C47 C48 H48 119.4 . . ?
C48 C49 C44 121.6(4) . . ?
C48 C49 H49 119.2 . . ?
C44 C49 H49 119.2 . . ?
N3 C57 C58 113.8(4) . . ?
N3 C57 H57B 108.8 . . ?
C58 C57 H57B 108.8 . . ?
N3 C57 H57A 108.8 . . ?
C58 C57 H57A 108.8 . . ?
H57B C57 H57A 107.7 . . ?
C59 C58 C63 118.2(5) . . ?
C59 C58 C57 122.7(4) . . ?
C63 C58 C57 119.1(5) . . ?
C58 C59 C60 121.5(5) . . ?
C58 C59 H59 119.3 . . ?
C60 C59 H59 119.3 . . ?
C61 C60 C59 119.3(6) . . ?
C61 C60 H60 120.3 . . ?
C59 C60 H60 120.3 . . ?
C62 C61 C60 119.9(5) . . ?
C62 C61 H61 120.1 . . ?
C60 C61 H61 120.1 . . ?
C61 C62 C63 121.3(5) . . ?
C61 C62 H62 119.4 . . ?
C63 C62 H62 119.4 . . ?
C62 C63 C58 119.8(5) . . ?
C62 C63 H63 120.1 . . ?
C58 C63 H63 120.1 . . ?
N3 C50 C51 114.7(4) . . ?
N3 C50 H50A 108.6 . . ?
C51 C50 H50A 108.6 . . ?
N3 C50 H50B 108.6 . . ?
C51 C50 H50B 108.6 . . ?
H50A C50 H50B 107.6 . . ?
C52 C51 C56 118.7(5) . . ?
C52 C51 C50 121.9(5) . . ?
C56 C51 C50 119.4(5) . . ?
C51 C56 C55 120.5(6) . . ?
C51 C56 H56 119.7 . . ?
C55 C56 H56 119.7 . . ?
C54 C55 C56 119.7(6) . . ?
C54 C55 H55 120.1 . . ?
C56 C55 H55 120.1 . . ?
C53 C54 C55 119.0(7) . . ?
C53 C54 H54 120.5 . . ?
C55 C54 H54 120.5 . . ?
C54 C53 C52 121.8(7) . . ?
C54 C53 H53 119.1 . . ?
C52 C53 H53 119.1 . . ?
C51 C52 C53 120.2(6) . . ?
C51 C52 H52 119.9 . . ?
C53 C52 H52 119.9 . . ?
C26 N2 C29 116.9(4) . . ?
C26 N2 C36 116.8(4) . . ?
C29 N2 C36 111.6(4) . . ?
C5 N1 C15 122.7(5) . . ?
C5 N1 C8 121.4(5) . . ?
C15 N1 C8 115.1(4) . . ?
C47 N3 C50 119.6(4) . . ?
C47 N3 C57 121.2(4) . . ?
C50 N3 C57 115.7(4) . . ?
C22 O4 Eu1 89.6(2) . . ?
C22 O3 Eu1 98.5(2) . . ?
C1 O1 Eu1 93.0(3) . . ?
C1 O2 Eu1 95.0(3) . . ?
C43 O5 Eu1 105.8(2) . . ?
C43 O7 Eu1 164.5(3) 2_676 . ?
C43 O7 Eu1 83.7(2) 2_676 2_676 ?
Eu1 O7 Eu1 111.66(11) . 2_676 ?
O5 Eu1 O7 117.62(10) . . ?
O5 Eu1 O3 79.31(11) . . ?
O7 Eu1 O3 151.30(11) . . ?
O5 Eu1 O6 87.64(11) . . ?
O7 Eu1 O6 75.23(10) . . ?
O3 Eu1 O6 131.17(10) . . ?
O5 Eu1 O2 79.96(11) . . ?
O7 Eu1 O2 78.58(10) . . ?
O3 Eu1 O2 82.29(10) . . ?
O6 Eu1 O2 141.43(10) . . ?
O5 Eu1 O8 142.22(10) . . ?
O7 Eu1 O8 92.55(10) . . ?
O3 Eu1 O8 84.07(11) . . ?
O6 Eu1 O8 78.21(10) . . ?
O2 Eu1 O8 131.10(10) . . ?
O5 Eu1 O1 128.42(11) . . ?
O7 Eu1 O1 76.83(10) . . ?
O3 Eu1 O1 74.59(10) . . ?
O6 Eu1 O1 142.02(10) . . ?
O2 Eu1 O1 53.25(10) . . ?
O8 Eu1 O1 77.86(10) . . ?
O5 Eu1 O4 71.79(10) . . ?
O7 Eu1 O4 151.86(10) . . ?
O3 Eu1 O4 52.24(10) . . ?
O6 Eu1 O4 78.96(9) . . ?
O2 Eu1 O4 129.45(9) . . ?
O8 Eu1 O4 71.19(10) . . ?
O1 Eu1 O4 119.71(9) . . ?
O5 Eu1 O7 49.29(8) . 2_676 ?
O7 Eu1 O7 68.34(11) . 2_676 ?
O3 Eu1 O7 123.31(10) . 2_676 ?
O6 Eu1 O7 75.73(9) . 2_676 ?
O2 Eu1 O7 68.48(10) . 2_676 ?
O8 Eu1 O7 150.84(9) . 2_676 ?
O1 Eu1 O7 116.41(9) . 2_676 ?
O4 Eu1 O7 115.70(9) . 2_676 ?
O5 Eu1 C1 104.67(13) . . ?
O7 Eu1 C1 75.98(11) . . ?
O3 Eu1 C1 77.30(11) . . ?
O6 Eu1 C1 151.18(10) . . ?
O2 Eu1 C1 26.72(12) . . ?
O8 Eu1 C1 104.39(13) . . ?
O1 Eu1 C1 26.53(12) . . ?
O4 Eu1 C1 129.46(10) . . ?
O7 Eu1 C1 92.48(12) 2_676 . ?
O5 Eu1 C22 72.60(11) . . ?
O7 Eu1 C22 169.72(11) . . ?
O3 Eu1 C22 25.95(11) . . ?
O6 Eu1 C22 105.30(11) . . ?
O2 Eu1 C22 105.46(11) . . ?
O8 Eu1 C22 77.64(11) . . ?
O1 Eu1 C22 97.83(11) . . ?
O4 Eu1 C22 26.36(11) . . ?
O7 Eu1 C22 121.89(11) 2_676 . ?
C1 Eu1 C22 103.25(12) . . ?
O5 Eu1 C43 24.29(10) . . ?
O7 Eu1 C43 93.41(11) . . ?
O3 Eu1 C43 100.50(12) . . ?
O6 Eu1 C43 82.50(11) . . ?
O2 Eu1 C43 71.27(11) . . ?
O8 Eu1 C43 157.62(11) . . ?
O1 Eu1 C43 124.51(11) . . ?
O4 Eu1 C43 94.15(11) . . ?
O7 Eu1 C43 25.09(9) 2_676 . ?
C1 Eu1 C43 97.99(13) . . ?
C22 Eu1 C43 96.84(12) . . ?

loop_
_geom_bond_atom_site_label_1
_geom_bond_atom_site_label_2
_geom_bond_distance
_geom_bond_site_symmetry_2
_geom_bond_publ_flag
C22 O3 1.268(5) . ?
C22 O4 1.272(5) . ?
C22 C23 1.478(5) . ?
C22 Eu1 2.866(4) . ?
C23 C28 1.377(6) . ?
C23 C24 1.388(6) . ?
C28 C27 1.366(5) . ?
C28 H28 0.9300 . ?
C27 C26 1.390(6) . ?
C27 H27 0.9300 . ?
C26 C25 1.399(6) . ?
C26 N2 1.408(5) . ?
C25 C24 1.368(6) . ?
C25 H25 0.9300 . ?
C24 H24 0.9300 . ?
C29 N2 1.482(6) . ?
C29 C30 1.519(7) . ?
C29 H29A 0.9700 . ?
C29 H29B 0.9700 . ?
C30 C35 1.378(7) . ?
C30 C31 1.380(8) . ?
C31 C32 1.374(8) . ?
C31 H31 0.9300 . ?
C32 C33 1.374(9) . ?
C32 H32 0.9300 . ?
C33 C34 1.353(9) . ?
C33 H33 0.9300 . ?
C34 C35 1.385(9) . ?
C34 H34 0.9300 . ?
C35 H35 0.9300 . ?
C36 N2 1.497(6) . ?
C36 C37 1.516(7) . ?
C36 H36A 0.9700 . ?
C36 H36B 0.9700 . ?
C37 C38 1.383(7) . ?
C37 C42 1.385(8) . ?
C42 C41 1.398(8) . ?
C42 H42 0.9300 . ?
C41 C40 1.372(9) . ?
C41 H41 0.9300 . ?
C40 C39 1.368(10) . ?
C40 H40 0.9300 . ?
C39 C38 1.384(8) . ?
C39 H39 0.9300 . ?
C38 H38 0.9300 . ?
C1 O1 1.275(5) . ?
C1 O2 1.287(5) . ?
C1 C2 1.461(6) . ?
C1 Eu1 2.851(5) . ?
C2 C7 1.381(6) . ?
C2 C3 1.397(7) . ?
C3 C4 1.393(7) . ?
C3 H3 0.9300 . ?
C4 C5 1.395(8) . ?
C4 H4 0.9300 . ?
C5 N1 1.370(6) . ?
C5 C6 1.410(7) . ?
C6 C7 1.384(7) . ?
C6 H6 0.9300 . ?
C7 H7 0.9300 . ?
C8 N1 1.444(7) . ?
C8 C9 1.528(8) . ?
C8 H8A 0.9700 . ?
C8 H8B 0.9700 . ?
C9 C10 1.351(8) . ?
C9 C14 1.400(9) . ?
C14 C13 1.410(9) . ?
C14 H14 0.9300 . ?
C13 C12 1.350(9) . ?
C13 H13 0.9300 . ?
C12 C11 1.332(9) . ?
C12 H12 0.9300 . ?
C11 C10 1.385(8) . ?
C11 H11 0.9300 . ?
C10 H10 0.9300 . ?
C15 N1 1.436(7) . ?
C15 C16 1.520(7) . ?
C15 H15A 0.9700 . ?
C15 H15B 0.9700 . ?
C16 C17 1.381(7) . ?
C16 C21 1.390(7) . ?
C21 C20 1.388(8) . ?
C21 H21 0.9300 . ?
C20 C19 1.364(9) . ?
C20 H20 0.9300 . ?
C19 C18 1.362(8) . ?
C19 H19 0.9300 . ?
C18 C17 1.386(8) . ?
C18 H18 0.9300 . ?
C17 H17 0.9300 . ?
C43 O7 1.267(5) 2_676 ?
C43 O5 1.270(5) . ?
C43 C44 1.473(6) . ?
C43 Eu1 2.971(5) . ?
C44 C49 1.391(6) . ?
C44 C45 1.393(6) . ?
C45 C46 1.377(6) . ?
C45 H45 0.9300 . ?
C46 C47 1.392(6) . ?
C46 H46 0.9300 . ?
C47 N3 1.380(6) . ?
C47 C48 1.409(6) . ?
C48 C49 1.377(6) . ?
C48 H48 0.9300 . ?
C49 H49 0.9300 . ?
C57 N3 1.459(6) . ?
C57 C58 1.529(7) . ?
C57 H57B 0.9700 . ?
C57 H57A 0.9700 . ?
C58 C59 1.373(7) . ?
C58 C63 1.383(7) . ?
C59 C60 1.377(7) . ?
C59 H59 0.9300 . ?
C60 C61 1.362(7) . ?
C60 H60 0.9300 . ?
C61 C62 1.355(8) . ?
C61 H61 0.9300 . ?
C62 C63 1.371(8) . ?
C62 H62 0.9300 . ?
C63 H63 0.9300 . ?
C50 N3 1.457(6) . ?
C50 C51 1.509(7) . ?
C50 H50A 0.9700 . ?
C50 H50B 0.9700 . ?
C51 C52 1.353(8) . ?
C51 C56 1.360(7) . ?
C56 C55 1.400(9) . ?
C56 H56 0.9300 . ?
C55 C54 1.367(10) . ?
C55 H55 0.9300 . ?
C54 C53 1.328(9) . ?
C54 H54 0.9300 . ?
C53 C52 1.387(8) . ?
C53 H53 0.9300 . ?
C52 H52 0.9300 . ?
O4 Eu1 2.577(3) . ?
O3 Eu1 2.389(3) . ?
O1 Eu1 2.484(3) . ?
O2 Eu1 2.435(3) . ?
O5 Eu1 2.362(3) . ?
O6 Eu1 2.410(3) . ?
O8 Eu1 2.455(3) . ?
O7 C43 1.267(5) 2_676 ?
O7 Eu1 2.369(3) . ?
O7 Eu1 2.830(3) 2_676 ?
Eu1 O7 2.830(3) 2_676 ?

loop_
_geom_torsion_atom_site_label_1
_geom_torsion_atom_site_label_2
_geom_torsion_atom_site_label_3
_geom_torsion_atom_site_label_4
_geom_torsion
_geom_torsion_site_symmetry_1
_geom_torsion_site_symmetry_2
_geom_torsion_site_symmetry_3
_geom_torsion_site_symmetry_4
_geom_torsion_publ_flag
O3 C22 C23 C28 172.5(4) . . . . ?
O4 C22 C23 C28 -6.2(7) . . . . ?
Eu1 C22 C23 C28 -151(3) . . . . ?
O3 C22 C23 C24 -5.4(7) . . . . ?
O4 C22 C23 C24 175.8(4) . . . . ?
Eu1 C22 C23 C24 31(3) . . . . ?
C24 C23 C28 C27 2.9(7) . . . . ?
C22 C23 C28 C27 -175.0(4) . . . . ?
C23 C28 C27 C26 0.3(7) . . . . ?
C28 C27 C26 C25 -3.2(7) . . . . ?
C28 C27 C26 N2 177.7(4) . . . . ?
C27 C26 C25 C24 2.9(8) . . . . ?
N2 C26 C25 C24 -178.1(5) . . . . ?
C26 C25 C24 C23 0.4(8) . . . . ?
C28 C23 C24 C25 -3.3(7) . . . . ?
C22 C23 C24 C25 174.7(4) . . . . ?
N2 C29 C30 C35 157.0(4) . . . . ?
N2 C29 C30 C31 -26.9(6) . . . . ?
C35 C30 C31 C32 0.2(8) . . . . ?
C29 C30 C31 C32 -176.0(5) . . . . ?
C30 C31 C32 C33 0.1(9) . . . . ?
C31 C32 C33 C34 -0.2(10) . . . . ?
C32 C33 C34 C35 0.1(9) . . . . ?
C31 C30 C35 C34 -0.4(7) . . . . ?
C29 C30 C35 C34 176.0(5) . . . . ?
C33 C34 C35 C30 0.2(9) . . . . ?
N2 C36 C37 C38 134.5(5) . . . . ?
N2 C36 C37 C42 -49.0(7) . . . . ?
C38 C37 C42 C41 -0.1(9) . . . . ?
C36 C37 C42 C41 -176.6(5) . . . . ?
C37 C42 C41 C40 -0.4(9) . . . . ?
C42 C41 C40 C39 0.4(10) . . . . ?
C41 C40 C39 C38 0.2(11) . . . . ?
C42 C37 C38 C39 0.7(8) . . . . ?
C36 C37 C38 C39 177.3(5) . . . . ?
C40 C39 C38 C37 -0.7(9) . . . . ?
O1 C1 C2 C7 172.4(4) . . . . ?
O2 C1 C2 C7 -8.2(6) . . . . ?
Eu1 C1 C2 C7 -33(6) . . . . ?
O1 C1 C2 C3 -7.8(6) . . . . ?
O2 C1 C2 C3 171.7(4) . . . . ?
Eu1 C1 C2 C3 147(5) . . . . ?
C7 C2 C3 C4 1.2(6) . . . . ?
C1 C2 C3 C4 -178.6(4) . . . . ?
C2 C3 C4 C5 -2.2(7) . . . . ?
C3 C4 C5 N1 -177.9(4) . . . . ?
C3 C4 C5 C6 1.5(7) . . . . ?
N1 C5 C6 C7 179.5(4) . . . . ?
C4 C5 C6 C7 0.1(6) . . . . ?
C3 C2 C7 C6 0.4(6) . . . . ?
C1 C2 C7 C6 -179.8(4) . . . . ?
C5 C6 C7 C2 -1.0(6) . . . . ?
N1 C8 C9 C10 7.8(8) . . . . ?
N1 C8 C9 C14 -171.5(6) . . . . ?
C10 C9 C14 C13 -3.8(10) . . . . ?
C8 C9 C14 C13 175.7(6) . . . . ?
C9 C14 C13 C12 0.5(11) . . . . ?
C14 C13 C12 C11 3.4(11) . . . . ?
C13 C12 C11 C10 -3.8(11) . . . . ?
C14 C9 C10 C11 3.5(10) . . . . ?
C8 C9 C10 C11 -175.9(6) . . . . ?
C12 C11 C10 C9 0.3(11) . . . . ?
N1 C15 C16 C17 -166.4(5) . . . . ?
N1 C15 C16 C21 13.8(8) . . . . ?
C17 C16 C21 C20 -0.3(8) . . . . ?
C15 C16 C21 C20 179.5(5) . . . . ?
C16 C21 C20 C19 1.6(9) . . . . ?
C21 C20 C19 C18 -3.4(9) . . . . ?
C20 C19 C18 C17 3.6(9) . . . . ?
C21 C16 C17 C18 0.5(8) . . . . ?
C15 C16 C17 C18 -179.3(5) . . . . ?
C19 C18 C17 C16 -2.2(8) . . . . ?
O7 C43 C44 C49 -9.3(7) 2_676 . . . ?
O5 C43 C44 C49 171.9(4) . . . . ?
Eu1 C43 C44 C49 -160.5(10) . . . . ?
O7 C43 C44 C45 168.3(4) 2_676 . . . ?
O5 C43 C44 C45 -10.5(6) . . . . ?
Eu1 C43 C44 C45 17.1(15) . . . . ?
C49 C44 C45 C46 1.7(7) . . . . ?
C43 C44 C45 C46 -176.0(4) . . . . ?
C44 C45 C46 C47 -0.3(8) . . . . ?
C45 C46 C47 N3 -179.7(5) . . . . ?
C45 C46 C47 C48 -1.3(7) . . . . ?
N3 C47 C48 C49 179.9(5) . . . . ?
C46 C47 C48 C49 1.6(7) . . . . ?
C47 C48 C49 C44 -0.2(7) . . . . ?
C45 C44 C49 C48 -1.4(7) . . . . ?
C43 C44 C49 C48 176.3(4) . . . . ?
N3 C57 C58 C59 -20.2(7) . . . . ?
N3 C57 C58 C63 159.1(4) . . . . ?
C63 C58 C59 C60 1.2(7) . . . . ?
C57 C58 C59 C60 -179.4(5) . . . . ?
C58 C59 C60 C61 -1.9(8) . . . . ?
C59 C60 C61 C62 2.0(8) . . . . ?
C60 C61 C62 C63 -1.3(8) . . . . ?
C61 C62 C63 C58 0.7(8) . . . . ?
C59 C58 C63 C62 -0.6(7) . . . . ?
C57 C58 C63 C62 -180.0(5) . . . . ?
N3 C50 C51 C52 15.5(8) . . . . ?
N3 C50 C51 C56 -165.0(5) . . . . ?
C52 C51 C56 C55 -0.7(9) . . . . ?
C50 C51 C56 C55 179.8(5) . . . . ?
C51 C56 C55 C54 0.8(10) . . . . ?
C56 C55 C54 C53 -1.5(12) . . . . ?
C55 C54 C53 C52 2.1(12) . . . . ?
C56 C51 C52 C53 1.3(9) . . . . ?
C50 C51 C52 C53 -179.2(6) . . . . ?
C54 C53 C52 C51 -2.1(11) . . . . ?
C27 C26 N2 C29 -167.6(5) . . . . ?
C25 C26 N2 C29 13.4(7) . . . . ?
C27 C26 N2 C36 -31.7(7) . . . . ?
C25 C26 N2 C36 149.3(5) . . . . ?
C30 C29 N2 C26 -80.2(5) . . . . ?
C30 C29 N2 C36 141.7(4) . . . . ?
C37 C36 N2 C26 156.5(5) . . . . ?
C37 C36 N2 C29 -65.3(6) . . . . ?
C4 C5 N1 C15 -168.0(4) . . . . ?
C6 C5 N1 C15 12.6(7) . . . . ?
C4 C5 N1 C8 1.4(7) . . . . ?
C6 C5 N1 C8 -178.0(4) . . . . ?
C16 C15 N1 C5 -89.0(6) . . . . ?
C16 C15 N1 C8 101.0(5) . . . . ?
C9 C8 N1 C5 -93.3(6) . . . . ?
C9 C8 N1 C15 76.9(6) . . . . ?
C46 C47 N3 C50 -15.9(7) . . . . ?
C48 C47 N3 C50 165.8(5) . . . . ?
C46 C47 N3 C57 -174.1(5) . . . . ?
C48 C47 N3 C57 7.6(8) . . . . ?
C51 C50 N3 C47 84.1(6) . . . . ?
C51 C50 N3 C57 -116.6(5) . . . . ?
C58 C57 N3 C47 83.6(6) . . . . ?
C58 C57 N3 C50 -75.3(5) . . . . ?
O3 C22 O4 Eu1 5.2(4) . . . . ?
C23 C22 O4 Eu1 -176.0(4) . . . . ?
O4 C22 O3 Eu1 -5.7(5) . . . . ?
C23 C22 O3 Eu1 175.5(3) . . . . ?
O2 C1 O1 Eu1 -0.9(4) . . . . ?
C2 C1 O1 Eu1 178.5(3) . . . . ?
O1 C1 O2 Eu1 1.0(4) . . . . ?
C2 C1 O2 Eu1 -178.5(3) . . . . ?
O7 C43 O5 Eu1 -7.5(5) 2_676 . . . ?
C44 C43 O5 Eu1 171.3(3) . . . . ?
C43 O5 Eu1 O7 5.0(3) . . . . ?
C43 O5 Eu1 O3 -150.4(3) . . . . ?
C43 O5 Eu1 O6 76.9(3) . . . . ?
C43 O5 Eu1 O2 -66.4(3) . . . . ?
C43 O5 Eu1 O8 144.2(3) . . . . ?
C43 O5 Eu1 O1 -90.0(3) . . . . ?
C43 O5 Eu1 O4 156.1(3) . . . . ?
C43 O5 Eu1 O7 3.8(2) . . . 2_676 ?
C43 O5 Eu1 C1 -76.7(3) . . . . ?
C43 O5 Eu1 C22 -176.2(3) . . . . ?
C43 O7 Eu1 O5 169.5(10) 2_676 . . . ?
Eu1 O7 Eu1 O5 -0.96(16) 2_676 . . . ?
C43 O7 Eu1 O3 -69.1(11) 2_676 . . . ?
Eu1 O7 Eu1 O3 120.4(2) 2_676 . . . ?
C43 O7 Eu1 O6 90.3(11) 2_676 . . . ?
Eu1 O7 Eu1 O6 -80.24(12) 2_676 . . . ?
C43 O7 Eu1 O2 -118.3(11) 2_676 . . . ?
Eu1 O7 Eu1 O2 71.19(12) 2_676 . . . ?
C43 O7 Eu1 O8 13.2(11) 2_676 . . . ?
Eu1 O7 Eu1 O8 -157.34(11) 2_676 . . . ?
C43 O7 Eu1 O1 -63.7(11) 2_676 . . . ?
Eu1 O7 Eu1 O1 125.76(13) 2_676 . . . ?
C43 O7 Eu1 O4 66.2(11) 2_676 . . . ?
Eu1 O7 Eu1 O4 -104.3(2) 2_676 . . . ?
C43 O7 Eu1 O7 170.5(11) 2_676 . . 2_676 ?
Eu1 O7 Eu1 O7 0.0 2_676 . . 2_676 ?
C43 O7 Eu1 C1 -91.0(11) 2_676 . . . ?
Eu1 O7 Eu1 C1 98.47(14) 2_676 . . . ?
C43 O7 Eu1 C22 -4.1(14) 2_676 . . . ?
Eu1 O7 Eu1 C22 -174.6(6) 2_676 . . . ?
C43 O7 Eu1 C43 171.6(10) 2_676 . . . ?
Eu1 O7 Eu1 C43 1.08(13) 2_676 . . . ?
C22 O3 Eu1 O5 -72.1(3) . . . . ?
C22 O3 Eu1 O7 158.3(3) . . . . ?
C22 O3 Eu1 O6 5.1(3) . . . . ?
C22 O3 Eu1 O2 -153.3(3) . . . . ?
C22 O3 Eu1 O8 73.8(3) . . . . ?
C22 O3 Eu1 O1 152.8(3) . . . . ?
C22 O3 Eu1 O4 3.1(2) . . . . ?
C22 O3 Eu1 O7 -95.4(3) . . . 2_676 ?
C22 O3 Eu1 C1 -180.0(3) . . . . ?
C22 O3 Eu1 C43 -84.0(3) . . . . ?
C1 O2 Eu1 O5 -157.5(2) . . . . ?
C1 O2 Eu1 O7 81.5(2) . . . . ?
C1 O2 Eu1 O3 -77.0(2) . . . . ?
C1 O2 Eu1 O6 129.3(2) . . . . ?
C1 O2 Eu1 O8 -1.9(3) . . . . ?
C1 O2 Eu1 O1 -0.5(2) . . . . ?
C1 O2 Eu1 O4 -101.3(2) . . . . ?
C1 O2 Eu1 O7 152.5(2) . . . 2_676 ?
C1 O2 Eu1 C22 -88.8(2) . . . . ?
C1 O2 Eu1 C43 179.1(2) . . . . ?
C1 O1 Eu1 O5 30.1(3) . . . . ?
C1 O1 Eu1 O7 -84.9(2) . . . . ?
C1 O1 Eu1 O3 92.4(2) . . . . ?
C1 O1 Eu1 O6 -128.4(2) . . . . ?
C1 O1 Eu1 O2 0.5(2) . . . . ?
C1 O1 Eu1 O8 179.5(2) . . . . ?
C1 O1 Eu1 O4 119.7(2) . . . . ?
C1 O1 Eu1 O7 -27.6(2) . . . 2_676 ?
C1 O1 Eu1 C22 104.0(2) . . . . ?
C1 O1 Eu1 C43 0.1(3) . . . . ?
C22 O4 Eu1 O5 87.4(3) . . . . ?
C22 O4 Eu1 O7 -157.8(2) . . . . ?
C22 O4 Eu1 O3 -3.0(2) . . . . ?
C22 O4 Eu1 O6 178.6(3) . . . . ?
C22 O4 Eu1 O2 28.0(3) . . . . ?
C22 O4 Eu1 O8 -100.3(3) . . . . ?
C22 O4 Eu1 O1 -37.0(3) . . . . ?
C22 O4 Eu1 O7 110.4(2) . . . 2_676 ?
C22 O4 Eu1 C1 -6.9(3) . . . . ?
C22 O4 Eu1 C43 97.0(3) . . . . ?
O1 C1 Eu1 O5 -156.1(2) . . . . ?
O2 C1 Eu1 O5 23.0(2) . . . . ?
C2 C1 Eu1 O5 48(6) . . . . ?
O1 C1 Eu1 O7 88.6(2) . . . . ?
O2 C1 Eu1 O7 -92.4(2) . . . . ?
C2 C1 Eu1 O7 -67(6) . . . . ?
O1 C1 Eu1 O3 -80.9(2) . . . . ?
O2 C1 Eu1 O3 98.2(2) . . . . ?
C2 C1 Eu1 O3 123(6) . . . . ?
O1 C1 Eu1 O6 91.1(3) . . . . ?
O2 C1 Eu1 O6 -89.8(3) . . . . ?
C2 C1 Eu1 O6 -65(6) . . . . ?
O1 C1 Eu1 O2 -179.0(4) . . . . ?
C2 C1 Eu1 O2 25(6) . . . . ?
O1 C1 Eu1 O8 -0.5(2) . . . . ?
O2 C1 Eu1 O8 178.5(2) . . . . ?
C2 C1 Eu1 O8 -156(6) . . . . ?
O2 C1 Eu1 O1 179.0(4) . . . . ?
C2 C1 Eu1 O1 -156(6) . . . . ?
O1 C1 Eu1 O4 -77.8(3) . . . . ?
O2 C1 Eu1 O4 101.2(2) . . . . ?
C2 C1 Eu1 O4 126(6) . . . . ?
O1 C1 Eu1 O7 155.5(2) . . . 2_676 ?
O2 C1 Eu1 O7 -25.5(2) . . . 2_676 ?
C2 C1 Eu1 O7 0(6) . . . 2_676 ?
O1 C1 Eu1 C22 -80.9(2) . . . . ?
O2 C1 Eu1 C22 98.1(2) . . . . ?
C2 C1 Eu1 C22 123(6) . . . . ?
O1 C1 Eu1 C43 -179.9(2) . . . . ?
O2 C1 Eu1 C43 -0.9(2) . . . . ?
C2 C1 Eu1 C43 24(6) . . . . ?
O3 C22 Eu1 O5 101.5(3) . . . . ?
O4 C22 Eu1 O5 -84.0(2) . . . . ?
C23 C22 Eu1 O5 63(3) . . . . ?
O3 C22 Eu1 O7 -84.4(7) . . . . ?
O4 C22 Eu1 O7 90.1(7) . . . . ?
C23 C22 Eu1 O7 -123(3) . . . . ?
O4 C22 Eu1 O3 174.5(4) . . . . ?
C23 C22 Eu1 O3 -39(3) . . . . ?
O3 C22 Eu1 O6 -176.0(3) . . . . ?
O4 C22 Eu1 O6 -1.5(3) . . . . ?
C23 C22 Eu1 O6 145(3) . . . . ?
O3 C22 Eu1 O2 27.6(3) . . . . ?
O4 C22 Eu1 O2 -157.9(2) . . . . ?
C23 C22 Eu1 O2 -11(3) . . . . ?
O3 C22 Eu1 O8 -102.1(3) . . . . ?
O4 C22 Eu1 O8 72.5(2) . . . . ?
C23 C22 Eu1 O8 -141(3) . . . . ?
O3 C22 Eu1 O1 -26.4(3) . . . . ?
O4 C22 Eu1 O1 148.1(2) . . . . ?
C23 C22 Eu1 O1 -65(3) . . . . ?
O3 C22 Eu1 O4 -174.5(4) . . . . ?
C23 C22 Eu1 O4 147(3) . . . . ?
O3 C22 Eu1 O7 101.5(3) . . . 2_676 ?
O4 C22 Eu1 O7 -84.0(3) . . . 2_676 ?
C23 C22 Eu1 O7 63(3) . . . 2_676 ?
O3 C22 Eu1 C1 0.0(3) . . . . ?
O4 C22 Eu1 C1 174.6(2) . . . . ?
C23 C22 Eu1 C1 -39(3) . . . . ?
O3 C22 Eu1 C43 100.0(3) . . . . ?
O4 C22 Eu1 C43 -85.5(3) . . . . ?
C23 C22 Eu1 C43 61(3) . . . . ?
O7 C43 Eu1 O5 173.2(4) 2_676 . . . ?
C44 C43 Eu1 O5 -32.4(11) . . . . ?
O7 C43 Eu1 O7 -2.4(3) 2_676 . . . ?
O5 C43 Eu1 O7 -175.6(3) . . . . ?
C44 C43 Eu1 O7 152.0(12) . . . . ?
O7 C43 Eu1 O3 -157.2(2) 2_676 . . . ?
O5 C43 Eu1 O3 29.6(3) . . . . ?
C44 C43 Eu1 O3 -2.8(12) . . . . ?
O7 C43 Eu1 O6 72.2(2) 2_676 . . . ?
O5 C43 Eu1 O6 -101.0(3) . . . . ?
C44 C43 Eu1 O6 -133.4(12) . . . . ?
O7 C43 Eu1 O2 -79.1(2) 2_676 . . . ?
O5 C43 Eu1 O2 107.7(3) . . . . ?
C44 C43 Eu1 O2 75.3(12) . . . . ?
O7 C43 Eu1 O8 102.8(3) 2_676 . . . ?
O5 C43 Eu1 O8 -70.4(4) . . . . ?
C44 C43 Eu1 O8 -102.8(12) . . . . ?
O7 C43 Eu1 O1 -78.7(3) 2_676 . . . ?
O5 C43 Eu1 O1 108.1(3) . . . . ?
C44 C43 Eu1 O1 75.6(12) . . . . ?
O7 C43 Eu1 O4 150.5(2) 2_676 . . . ?
O5 C43 Eu1 O4 -22.7(3) . . . . ?
C44 C43 Eu1 O4 -55.2(12) . . . . ?
O5 C43 Eu1 O7 -173.2(4) . . . 2_676 ?
C44 C43 Eu1 O7 154.3(14) . . . 2_676 ?
O7 C43 Eu1 C1 -78.7(2) 2_676 . . . ?
O5 C43 Eu1 C1 108.1(3) . . . . ?
C44 C43 Eu1 C1 75.7(12) . . . . ?
O7 C43 Eu1 C22 176.8(2) 2_676 . . . ?
O5 C43 Eu1 C22 3.6(3) . . . . ?
C44 C43 Eu1 C22 -28.8(12) . . . . ?
